data_7059569
loop_
_publ_author_name
'Wang, Wen-Min'
'Hu, Xin-Yan'
'Yang, Yang'
'Zhao, Jia-Qi'
'Zhang, Ya-Xin'
'Kang, Xiao-Min'
'Wu, Zhi-Lei'

_publ_section_title
;
 Modulation of magnetic relaxation behaviors via replacing coordinated
 solvents in a series of linear tetranuclear Dy4 complexes
;
_journal_issue 20
_journal_name_full 'New Journal of Chemistry'
_journal_page_first 8494
_journal_page_last 8502
_journal_paper_doi 10.1039/D0NJ01830A
_journal_volume 44
_journal_year 2020
_chemical_formula_moiety 'C120 H94 Dy4 N6 O22, 4(C H4 O)'
_chemical_formula_sum 'C124 H110 Dy4 N6 O26'
_chemical_formula_weight 2750.17
_space_group_crystal_system triclinic
_space_group_IT_number 2
_space_group_name_Hall '-P 1'
_space_group_name_H-M_alt 'P -1'
_atom_sites_solution_hydrogens mixed
_audit_creation_date 2020-04-10
_audit_creation_method
;
Olex2 1.2
(compiled 2018.05.29 svn.r3508 for OlexSys, GUI svn.r5506)
;
_audit_update_record
;
2020-05-03 deposited with the CCDC.	2020-05-04 downloaded from the CCDC.
;
_cell_angle_alpha 96.328(3)
_cell_angle_beta 111.526(3)
_cell_angle_gamma 114.217(3)
_cell_formula_units_Z 1
_cell_length_a 14.2043(10)
_cell_length_b 15.2626(12)
_cell_length_c 16.5652(14)
_cell_measurement_reflns_used 9949
_cell_measurement_temperature 150(2)
_cell_measurement_theta_max 26.45
_cell_measurement_theta_min 2.37
_cell_volume 2899.3(4)
_computing_cell_refinement 'SAINT v8.37A (Bruker, 2015)'
_computing_data_collection 'Bruker APEX2'
_computing_data_reduction 'SAINT v8.37A (Bruker, 2015)'
_computing_molecular_graphics 'Olex2 (Dolomanov et al., 2009)'
_computing_publication_material 'Olex2 (Dolomanov et al., 2009)'
_computing_structure_refinement 'XL (Sheldrick, 2008)'
_computing_structure_solution 'ShelXT (Sheldrick, 2015)'
_diffrn_ambient_temperature 150.0
_diffrn_measured_fraction_theta_full 0.992
_diffrn_measured_fraction_theta_max 0.992
_diffrn_measurement_device_type 'Bruker APEX-II CCD'
_diffrn_measurement_method '\f and \w scans'
_diffrn_radiation_type MoK\a
_diffrn_radiation_wavelength 0.71073
_diffrn_reflns_av_R_equivalents 0.0930
_diffrn_reflns_av_unetI/netI 0.0828
_diffrn_reflns_Laue_measured_fraction_full 0.992
_diffrn_reflns_Laue_measured_fraction_max 0.992
_diffrn_reflns_limit_h_max 17
_diffrn_reflns_limit_h_min -17
_diffrn_reflns_limit_k_max 18
_diffrn_reflns_limit_k_min -18
_diffrn_reflns_limit_l_max 20
_diffrn_reflns_limit_l_min -20
_diffrn_reflns_number 43601
_diffrn_reflns_point_group_measured_fraction_full 0.992
_diffrn_reflns_point_group_measured_fraction_max 0.992
_diffrn_reflns_theta_full 25.242
_diffrn_reflns_theta_max 26.022
_diffrn_reflns_theta_min 2.368
_diffrn_standards_number 0
_exptl_absorpt_coefficient_mu 2.623
_exptl_absorpt_correction_T_max 0.7454
_exptl_absorpt_correction_T_min 0.5152
_exptl_absorpt_correction_type multi-scan
_exptl_absorpt_process_details
;
SADABS-2016/2 (Bruker,2016/2) was used for absorption correction.
wR2(int) was 0.0931 before and 0.0643 after correction.
The Ratio of minimum to maximum transmission is 0.6912.
The \l/2 correction factor is Not present.
;
_exptl_crystal_colour yellow
_exptl_crystal_density_diffrn 1.575
_exptl_crystal_description block
_exptl_crystal_F_000 1368
_exptl_crystal_size_max 0.24
_exptl_crystal_size_mid 0.13
_exptl_crystal_size_min 0.11
_refine_diff_density_max 2.940
_refine_diff_density_min -1.183
_refine_diff_density_rms 0.187
_refine_ls_extinction_method none
_refine_ls_goodness_of_fit_ref 1.044
_refine_ls_hydrogen_treatment mixed
_refine_ls_matrix_type full
_refine_ls_number_parameters 730
_refine_ls_number_reflns 11339
_refine_ls_number_restraints 50
_refine_ls_restrained_S_all 1.050
_refine_ls_R_factor_all 0.0918
_refine_ls_R_factor_gt 0.0497
_refine_ls_shift/su_max 0.001
_refine_ls_shift/su_mean 0.000
_refine_ls_structure_factor_coef Fsqd
_refine_ls_weighting_details 'w=1/[\s^2^(Fo^2^)+(0.0735P)^2^+2.6421P] where P=(Fo^2^+2Fc^2^)/3'
_refine_ls_weighting_scheme calc
_refine_ls_wR_factor_gt 0.1196
_refine_ls_wR_factor_ref 0.1421
_reflns_Friedel_coverage 0.000
_reflns_number_gt 7614
_reflns_number_total 11339
_reflns_threshold_expression 'I > 2\s(I)'
_cod_data_source_file d0nj01830a2.cif
_cod_data_source_block 1
_cod_depositor_comments
;Adding full bibliography for 7059569--7059572.cif.

 Adding full bibliography for 7059569--7059572.cif.
;
_cod_database_code 7059569
_shelx_shelxl_version_number 2018/3
_shelx_space_group_comment
;
The symmetry employed for this shelxl refinement is uniquely defined
by the following loop, which should always be used as a source of
symmetry information in preference to the above space-group names.
They are only intended as comments.
;
_shelx_estimated_absorpt_t_max 0.761
_shelx_estimated_absorpt_t_min 0.572
_olex2_refinement_description
;
1. Fixed Uiso
 At 1.2 times of:
  All C(H) groups, All C(H,H) groups
 At 1.5 times of:
  All C(H,H,H) groups, All O(H) groups
2. Restrained distances
 O11-H11
 0.87 with sigma of 0.01
 H13-H11
 2.2 with sigma of 0.02
 O9-H13
 2.5 with sigma of 0.02
 O4-H4
 0.87 with sigma of 0.01
 C60-H11
 1.887779 with sigma of 0.02
 Dy1-H11
 2.986666 with sigma of 0.02
 C14-H4
 1.891745 with sigma of 0.02
 Dy2-H4
 2.970423 with sigma of 0.02
3. Uiso/Uaniso restraints and constraints
Uanis(C15A) \\sim Ueq, Uanis(C16A) \\sim Ueq, Uanis(C17A) \\sim Ueq,
Uanis(C17B) \\sim Ueq, Uanis(C16B) \\sim Ueq, Uanis(C15B) \\sim Ueq: with sigma
of 0.01 and sigma for terminal atoms of 0.02
Uanis(O8) \\sim Ueq: with sigma of 0.01 and sigma for terminal atoms of 0.02
Uanis(C15A) = Uanis(C15B) = Uanis(C16B) = Uanis(C16A) = Uanis(C17A) =
Uanis(C17B)
4. Others
 Sof(H18A)=Sof(C15B)=Sof(H15B)=Sof(C16B)=Sof(H16B)=Sof(C17B)=Sof(H17B)=1-FVAR(1)
 Sof(H18)=Sof(C15A)=Sof(H15A)=Sof(C16A)=Sof(H16A)=Sof(C17A)=Sof(H17A)=FVAR(1)
5.a Secondary CH2 refined with riding coordinates:
 C14(H14A,H14B)
5.b Aromatic/amide H refined with riding coordinates:
 C10(H10), C7(H7), C30(H30), C49(H49), C3(H3), C4(H4A), C12(H12), C11(H11A),
 C5(H5), C57(H57), C55(H55), C34(H34), C56(H56), C59(H59), C19(H19), C22(H22),
 C33(H33), C48(H48), C44(H44), C37(H37), C26(H26), C27(H27), C18(H18),
 C18(H18A), C43(H43), C29(H29), C25(H25), C58(H58), C41(H41), C31(H31),
 C52(H52), C47(H47), C40(H40), C28(H28), C42(H42), C32(H32), C45(H45), C46(H46),
  C15A(H15A), C16A(H16A), C17A(H17A), C15B(H15B), C16B(H16B), C17B(H17B)
5.c Idealised Me refined as rotating group:
 C60(H60A,H60B,H60C), C62(H62A,H62B,H62C), C61(H61A,H61B,H61C)
5.d Idealised tetrahedral OH refined as rotating group:
 O12(H12A), O13(H13)
;
_olex2_submission_special_instructions 'No special instructions were received'

loop_
_space_group_symop_operation_xyz
'x, y, z'
'-x, -y, -z'

loop_
_atom_site_label
_atom_site_type_symbol
_atom_site_fract_x
_atom_site_fract_y
_atom_site_fract_z
_atom_site_U_iso_or_equiv
_atom_site_adp_type
_atom_site_occupancy
_atom_site_site_symmetry_order
_atom_site_calc_flag
_atom_site_refinement_flags_posn
_atom_site_refinement_flags_adp
_atom_site_refinement_flags_occupancy
_atom_site_disorder_assembly
_atom_site_disorder_group
Dy1 Dy 0.36474(3) 0.38316(2) 0.42184(2) 0.01833(11) Uani 1 1 d D . . . .
Dy2 Dy 0.25765(3) 0.19540(3) 0.19368(2) 0.02081(11) Uani 1 1 d D . . . .
O1 O 0.6187(4) 0.6390(3) 0.7162(3) 0.0197(11) Uani 1 1 d . . . . .
O9 O 0.3846(5) 0.1364(4) 0.2714(4) 0.0307(13) Uani 1 1 d D . . . .
O7 O 0.1998(4) 0.2562(4) 0.0732(4) 0.0266(12) Uani 1 1 d . . . . .
O5 O 0.2107(5) 0.3648(4) 0.4488(4) 0.0322(14) Uani 1 1 d . . . . .
O3 O 0.2600(4) 0.2147(3) 0.3358(3) 0.0213(11) Uani 1 1 d . . . . .
O11 O 0.5255(5) 0.3436(5) 0.4521(4) 0.0368(15) Uani 1 1 d D . . . .
H11 H 0.547(5) 0.345(5) 0.408(3) 0.055 Uiso 1 1 d DR . . . .
O8 O 0.0833(5) 0.1908(4) 0.1706(4) 0.0261(13) Uani 1 1 d . U . . .
O6 O 0.2761(5) 0.4628(4) 0.3385(4) 0.0279(13) Uani 1 1 d . . . . .
O4 O 0.1499(5) 0.0431(4) 0.0686(4) 0.0334(14) Uani 1 1 d D . . . .
H4 H 0.142(7) 0.0414(16) 0.0135(17) 0.050 Uiso 1 1 d DR . . . .
O10 O 0.3888(5) 0.2199(4) 0.1373(4) 0.0346(14) Uani 1 1 d . . . . .
O2 O 0.4813(4) 0.4714(3) 0.5711(3) 0.0203(11) Uani 1 1 d . . . . .
N1 N 0.3275(5) 0.2593(4) 0.5087(4) 0.0220(14) Uani 1 1 d . . . . .
C9 C 0.1687(6) 0.0389(5) 0.3106(5) 0.0232(17) Uani 1 1 d . . . . .
C8 C 0.2327(6) 0.1432(5) 0.3732(5) 0.0184(16) Uani 1 1 d . . . . .
O12 O 0.1033(5) 0.0102(4) -0.1011(4) 0.0403(15) Uani 1 1 d . . . . .
H12A H 0.056997 -0.050987 -0.131007 0.060 Uiso 1 1 calc GR . . . .
C10 C 0.1316(7) -0.0470(6) 0.3376(6) 0.0318(19) Uani 1 1 d . . . . .
H10 H 0.142830 -0.041697 0.398432 0.038 Uiso 1 1 calc R . . . .
N2 N 0.2598(5) 0.1556(4) 0.4586(4) 0.0222(14) Uani 1 1 d . . . . .
C13 C 0.1059(6) -0.0551(6) 0.1634(5) 0.0241(17) Uani 1 1 d . . . . .
C6 C 0.4183(6) 0.3722(5) 0.6636(5) 0.0213(16) Uani 1 1 d . . . . .
C7 C 0.3507(7) 0.2767(6) 0.5941(5) 0.0249(17) Uani 1 1 d . . . . .
H7 H 0.318949 0.219242 0.612535 0.030 Uiso 1 1 calc R . . . .
C2 C 0.5545(6) 0.5536(5) 0.7288(5) 0.0189(16) Uani 1 1 d . . . . .
O13 O 0.6109(6) 0.3395(5) 0.3238(5) 0.064(2) Uani 1 1 d . . . . .
H13 H 0.550548 0.310703 0.273683 0.097 Uiso 1 1 calc DGR . . . .
C53 C 0.4225(7) 0.1591(6) 0.1139(6) 0.0262(18) Uani 1 1 d . . . . .
C30 C 0.2232(7) 0.3592(7) -0.0531(7) 0.041(2) Uani 1 1 d . . . . .
H30 H 0.230769 0.300049 -0.058788 0.049 Uiso 1 1 calc R . . . .
C49 C 0.5857(8) 0.0473(8) 0.3213(7) 0.047(3) Uani 1 1 d . . . . .
H49 H 0.630744 0.087548 0.295534 0.057 Uiso 1 1 calc R . . . .
N3 N 0.1530(5) 0.0331(4) 0.2249(4) 0.0238(15) Uani 1 1 d . . . . .
C3 C 0.5539(6) 0.5493(6) 0.8112(5) 0.0229(17) Uani 1 1 d . . . . .
H3 H 0.599332 0.609160 0.861671 0.027 Uiso 1 1 calc R . . . .
C4 C 0.4871(7) 0.4574(6) 0.8219(5) 0.0288(18) Uani 1 1 d . . . . .
H4A H 0.487153 0.455577 0.879103 0.035 Uiso 1 1 calc R . . . .
C36 C 0.1532(7) 0.3128(6) 0.0612(6) 0.0275(19) Uani 1 1 d . . . . .
C12 C 0.0650(7) -0.1454(6) 0.1870(6) 0.034(2) Uani 1 1 d . . . . .
H12 H 0.028575 -0.209158 0.142867 0.040 Uiso 1 1 calc R . . . .
C60 C 0.5588(8) 0.2814(7) 0.4979(6) 0.041(2) Uani 1 1 d D . . . .
H60A H 0.512981 0.211740 0.457117 0.061 Uiso 1 1 calc GR . . . .
H60B H 0.545495 0.283930 0.551888 0.061 Uiso 1 1 calc GR . . . .
H60C H 0.641279 0.304871 0.516653 0.061 Uiso 1 1 calc GR . . . .
C11 C 0.0784(7) -0.1396(6) 0.2743(6) 0.034(2) Uani 1 1 d . . . . .
H11A H 0.051069 -0.199520 0.290743 0.041 Uiso 1 1 calc R . . . .
C5 C 0.4221(7) 0.3707(6) 0.7495(5) 0.0253(17) Uani 1 1 d . . . . .
H5 H 0.378767 0.308592 0.757419 0.030 Uiso 1 1 calc R . . . .
C57 C 0.4685(8) 0.1656(8) -0.1259(7) 0.045(2) Uani 1 1 d . . . . .
H57 H 0.478736 0.167640 -0.179356 0.054 Uiso 1 1 calc R . . . .
C35 C 0.1833(7) 0.3823(6) 0.0071(6) 0.032(2) Uani 1 1 d . . . . .
C55 C 0.4196(8) 0.0730(7) -0.0265(6) 0.038(2) Uani 1 1 d . . . . .
H55 H 0.396898 0.011588 -0.011765 0.046 Uiso 1 1 calc R . . . .
C34 C 0.1792(9) 0.4711(7) 0.0183(7) 0.047(3) Uani 1 1 d . . . . .
H34 H 0.154545 0.488844 0.060602 0.056 Uiso 1 1 calc R . . . .
C56 C 0.4320(8) 0.0766(7) -0.1050(7) 0.043(2) Uani 1 1 d . . . . .
H56 H 0.415148 0.016771 -0.145118 0.051 Uiso 1 1 calc R . . . .
C14 C 0.0962(7) -0.0577(5) 0.0698(5) 0.032(2) Uani 1 1 d D . . . .
H14A H 0.135044 -0.093574 0.054997 0.038 Uiso 1 1 calc R . . . .
H14B H 0.013716 -0.093745 0.023799 0.038 Uiso 1 1 calc R . . . .
C1 C 0.4821(6) 0.4635(5) 0.6513(5) 0.0207(16) Uani 1 1 d . . . . .
C50 C 0.4804(7) 0.0404(6) 0.3034(6) 0.032(2) Uani 1 1 d . . . . .
C59 C 0.4747(7) 0.2497(6) 0.0091(6) 0.0318(19) Uani 1 1 d . . . . .
H59 H 0.487486 0.309122 0.046865 0.038 Uiso 1 1 calc R . . . .
C38 C 0.0341(6) 0.2423(6) 0.1378(5) 0.0261(18) Uani 1 1 d . . . . .
C19 C -0.0423(8) 0.3732(8) 0.4472(7) 0.047(3) Uani 1 1 d . . . . .
H19 H -0.056488 0.409986 0.405760 0.056 Uiso 1 1 calc R . . . .
C22 C 0.1271(7) 0.4548(6) 0.3707(6) 0.034(2) Uani 1 1 d . . . . .
H22 H 0.070221 0.475618 0.360316 0.040 Uiso 1 1 calc R . . . .
C21 C 0.1348(7) 0.3946(6) 0.4276(6) 0.0301(19) Uani 1 1 d . . . . .
C24 C 0.1882(7) 0.5539(6) 0.2710(6) 0.0288(19) Uani 1 1 d . . . . .
C33 C 0.2105(10) 0.5343(8) -0.0310(9) 0.063(3) Uani 1 1 d . . . . .
H33 H 0.209060 0.596203 -0.021713 0.076 Uiso 1 1 calc R . . . .
C48 C 0.6270(9) -0.0027(9) 0.3755(7) 0.053(3) Uani 1 1 d . . . . .
H48 H 0.701199 0.004663 0.388009 0.064 Uiso 1 1 calc R . . . .
C44 C -0.0746(8) 0.2030(7) 0.2282(7) 0.038(2) Uani 1 1 d . . . . .
H44 H -0.016205 0.191582 0.268473 0.046 Uiso 1 1 calc R . . . .
C37 C 0.0737(6) 0.3087(5) 0.0924(6) 0.0262(18) Uani 1 1 d . . . . .
H37 H 0.044505 0.354505 0.082020 0.031 Uiso 1 1 calc R . . . .
C26 C 0.2787(9) 0.6763(8) 0.2049(8) 0.051(3) Uani 1 1 d . . . . .
H26 H 0.343744 0.714828 0.195616 0.062 Uiso 1 1 calc R . . . .
C27 C 0.1820(9) 0.6874(8) 0.1698(7) 0.051(3) Uani 1 1 d . . . . .
H27 H 0.180630 0.734842 0.137400 0.061 Uiso 1 1 calc R . . . .
C18 C -0.1175(9) 0.3362(8) 0.4837(8) 0.055(3) Uani 1 1 d . . . . .
H18 H -0.166150 0.363967 0.484604 0.066 Uiso 0.527(10) 1 calc R . P A 1
H18A H -0.194728 0.324774 0.454150 0.066 Uiso 0.473(10) 1 calc R . P A 2
C54 C 0.4405(6) 0.1605(6) 0.0319(6) 0.0279(18) Uani 1 1 d . . . . .
C51 C 0.4327(7) 0.0947(6) 0.2452(6) 0.0291(19) Uani 1 1 d . . . . .
C43 C -0.1682(8) 0.1905(7) 0.2450(7) 0.045(2) Uani 1 1 d . . . . .
H43 H -0.173233 0.171090 0.296450 0.054 Uiso 1 1 calc R . . . .
C29 C 0.0900(7) 0.5640(6) 0.2325(6) 0.039(2) Uani 1 1 d . . . . .
H29 H 0.024359 0.525480 0.241224 0.046 Uiso 1 1 calc R . . . .
C39 C -0.0659(7) 0.2313(6) 0.1548(6) 0.031(2) Uani 1 1 d . . . . .
C25 C 0.2811(8) 0.6087(7) 0.2540(6) 0.040(2) Uani 1 1 d . . . . .
H25 H 0.347240 0.599652 0.276400 0.049 Uiso 1 1 calc R . . . .
C58 C 0.4901(8) 0.2517(7) -0.0689(7) 0.044(2) Uani 1 1 d . . . . .
H58 H 0.515841 0.313243 -0.083131 0.053 Uiso 1 1 calc R . . . .
C41 C -0.2462(8) 0.2326(7) 0.1104(8) 0.054(3) Uani 1 1 d . . . . .
H41 H -0.306079 0.241425 0.068675 0.065 Uiso 1 1 calc R . . . .
C31 C 0.2523(9) 0.4219(8) -0.1054(7) 0.053(3) Uani 1 1 d . . . . .
H31 H 0.277069 0.405044 -0.147874 0.064 Uiso 1 1 calc R . . . .
C23 C 0.1976(7) 0.4859(6) 0.3288(5) 0.0252(18) Uani 1 1 d . . . . .
C52 C 0.4427(7) 0.0964(6) 0.1645(6) 0.0314(19) Uani 1 1 d . . . . .
H52 H 0.464868 0.051526 0.142744 0.038 Uiso 1 1 calc R . . . .
C47 C 0.5645(10) -0.0625(8) 0.4116(7) 0.055(3) Uani 1 1 d . . . . .
H47 H 0.594161 -0.096520 0.449733 0.066 Uiso 1 1 calc R . . . .
C40 C -0.1527(8) 0.2461(7) 0.0945(7) 0.042(2) Uani 1 1 d . . . . .
H40 H -0.147869 0.265257 0.042881 0.050 Uiso 1 1 calc R . . . .
C28 C 0.0867(8) 0.6296(7) 0.1817(7) 0.051(3) Uani 1 1 d . . . . .
H28 H 0.018426 0.634951 0.154677 0.061 Uiso 1 1 calc R . . . .
C62 C 0.6955(10) 0.4190(12) 0.3162(10) 0.093(5) Uani 1 1 d . . . . .
H62A H 0.673976 0.412596 0.251610 0.140 Uiso 1 1 calc GR . . . .
H62B H 0.769220 0.418810 0.345059 0.140 Uiso 1 1 calc GR . . . .
H62C H 0.703816 0.482502 0.346544 0.140 Uiso 1 1 calc GR . . . .
C20 C 0.0520(9) 0.3597(8) 0.4676(8) 0.049(3) Uani 1 1 d . . . . .
C42 C -0.2535(8) 0.2067(7) 0.1855(8) 0.048(3) Uani 1 1 d . . . . .
H42 H -0.316783 0.199978 0.196662 0.058 Uiso 1 1 calc R . . . .
C61 C 0.1506(8) 0.0601(7) -0.1543(7) 0.044(2) Uani 1 1 d . . . . .
H61A H 0.093189 0.071764 -0.199685 0.065 Uiso 1 1 calc GR . . . .
H61B H 0.171733 0.018333 -0.185440 0.065 Uiso 1 1 calc GR . . . .
H61C H 0.219789 0.124941 -0.114989 0.065 Uiso 1 1 calc GR . . . .
C32 C 0.2440(9) 0.5085(8) -0.0937(8) 0.060(3) Uani 1 1 d . . . . .
H32 H 0.261772 0.551203 -0.129584 0.072 Uiso 1 1 calc R . . . .
C45 C 0.4166(9) -0.0203(8) 0.3404(8) 0.056(3) Uani 1 1 d . . . . .
H45 H 0.343810 -0.025625 0.330090 0.067 Uiso 1 1 calc R . . . .
C46 C 0.4570(11) -0.0728(9) 0.3919(9) 0.075(4) Uani 1 1 d . . . . .
H46 H 0.410196 -0.116961 0.414242 0.090 Uiso 1 1 calc R . . . .
C15A C 0.0450(19) 0.2737(18) 0.4999(16) 0.063(3) Uani 0.527(10) 1 d . U P A 1
H15A H 0.096730 0.248487 0.502384 0.076 Uiso 0.527(10) 1 calc R . P A 1
C16A C -0.0412(18) 0.2296(17) 0.5272(15) 0.063(3) Uani 0.527(10) 1 d . U P A 1
H16A H -0.043840 0.176570 0.552957 0.076 Uiso 0.527(10) 1 calc R . P A 1
C17A C -0.121(2) 0.2594(19) 0.5183(17) 0.063(3) Uani 0.527(10) 1 d . U P A 1
H17A H -0.179237 0.226437 0.536342 0.076 Uiso 0.527(10) 1 calc R . P A 1
C15B C 0.094(2) 0.341(2) 0.5548(19) 0.063(3) Uani 0.473(10) 1 d . U P A 2
H15B H 0.166470 0.341805 0.578387 0.076 Uiso 0.473(10) 1 calc R . P A 2
C16B C 0.031(2) 0.3213(18) 0.6053(18) 0.063(3) Uani 0.473(10) 1 d . U P A 2
H16B H 0.061324 0.312604 0.663362 0.076 Uiso 0.473(10) 1 calc R . P A 2
C17B C -0.074(2) 0.315(2) 0.5696(19) 0.063(3) Uani 0.473(10) 1 d . U P A 2
H17B H -0.120568 0.297116 0.600621 0.076 Uiso 0.473(10) 1 calc R . P A 2

loop_
_atom_site_aniso_label
_atom_site_aniso_U_11
_atom_site_aniso_U_22
_atom_site_aniso_U_33
_atom_site_aniso_U_23
_atom_site_aniso_U_13
_atom_site_aniso_U_12
Dy1 0.02010(19) 0.01912(19) 0.0198(2) 0.00982(15) 0.01024(16) 0.01100(15)
Dy2 0.0231(2) 0.0209(2) 0.0218(2) 0.00875(16) 0.01075(17) 0.01254(16)
O1 0.024(3) 0.018(3) 0.024(3) 0.013(2) 0.015(2) 0.012(2)
O9 0.029(3) 0.037(3) 0.033(3) 0.011(3) 0.011(3) 0.024(3)
O7 0.025(3) 0.030(3) 0.027(3) 0.016(3) 0.009(2) 0.017(3)
O5 0.031(3) 0.044(3) 0.049(4) 0.033(3) 0.029(3) 0.027(3)
O3 0.027(3) 0.014(2) 0.025(3) 0.009(2) 0.015(2) 0.008(2)
O11 0.046(4) 0.057(4) 0.038(4) 0.033(3) 0.024(3) 0.043(3)
O8 0.041(3) 0.053(3) 0.024(3) 0.031(3) 0.026(3) 0.043(3)
O6 0.034(3) 0.038(3) 0.033(3) 0.024(3) 0.019(3) 0.030(3)
O4 0.041(3) 0.024(3) 0.033(4) 0.007(3) 0.017(3) 0.013(3)
O10 0.045(4) 0.034(3) 0.054(4) 0.023(3) 0.041(3) 0.026(3)
O2 0.024(3) 0.020(3) 0.019(3) 0.010(2) 0.012(2) 0.010(2)
N1 0.023(3) 0.020(3) 0.023(4) 0.006(3) 0.010(3) 0.012(3)
C9 0.024(4) 0.019(4) 0.027(5) 0.005(3) 0.012(4) 0.011(3)
C8 0.019(4) 0.018(4) 0.024(4) 0.011(3) 0.010(3) 0.013(3)
O12 0.043(4) 0.034(3) 0.045(4) 0.019(3) 0.025(3) 0.013(3)
C10 0.031(5) 0.029(4) 0.031(5) 0.009(4) 0.014(4) 0.011(4)
N2 0.028(3) 0.015(3) 0.025(4) 0.011(3) 0.014(3) 0.010(3)
C13 0.023(4) 0.025(4) 0.026(4) 0.009(3) 0.007(3) 0.016(3)
C6 0.027(4) 0.026(4) 0.019(4) 0.011(3) 0.014(3) 0.015(3)
C7 0.036(4) 0.023(4) 0.026(5) 0.016(3) 0.015(4) 0.020(4)
C2 0.022(4) 0.020(4) 0.026(4) 0.013(3) 0.018(3) 0.011(3)
O13 0.056(5) 0.054(5) 0.057(5) 0.016(4) 0.007(4) 0.021(4)
C53 0.027(4) 0.030(4) 0.029(5) 0.011(4) 0.016(4) 0.017(4)
C30 0.031(5) 0.050(6) 0.053(6) 0.032(5) 0.024(5) 0.022(4)
C49 0.046(6) 0.081(7) 0.051(6) 0.042(6) 0.033(5) 0.046(6)
N3 0.023(3) 0.023(3) 0.025(4) 0.005(3) 0.009(3) 0.013(3)
C3 0.019(4) 0.028(4) 0.020(4) 0.007(3) 0.008(3) 0.012(3)
C4 0.036(5) 0.033(4) 0.021(4) 0.015(4) 0.017(4) 0.015(4)
C36 0.025(4) 0.021(4) 0.027(5) 0.003(3) 0.009(4) 0.007(3)
C12 0.028(4) 0.022(4) 0.045(6) 0.006(4) 0.013(4) 0.011(4)
C60 0.041(5) 0.047(6) 0.041(6) 0.016(5) 0.020(5) 0.025(5)
C11 0.039(5) 0.021(4) 0.038(5) 0.013(4) 0.019(4) 0.008(4)
C5 0.031(4) 0.025(4) 0.023(4) 0.013(3) 0.015(4) 0.013(4)
C57 0.053(6) 0.067(7) 0.034(6) 0.023(5) 0.027(5) 0.037(6)
C35 0.032(5) 0.038(5) 0.030(5) 0.021(4) 0.015(4) 0.016(4)
C55 0.046(6) 0.036(5) 0.044(6) 0.015(4) 0.024(5) 0.025(4)
C34 0.055(6) 0.039(5) 0.058(7) 0.023(5) 0.032(6) 0.027(5)
C56 0.054(6) 0.048(6) 0.045(6) 0.013(5) 0.031(5) 0.033(5)
C14 0.040(5) 0.017(4) 0.025(5) 0.005(3) 0.006(4) 0.011(4)
C1 0.022(4) 0.025(4) 0.018(4) 0.010(3) 0.010(3) 0.011(3)
C50 0.035(5) 0.031(4) 0.036(5) 0.012(4) 0.017(4) 0.020(4)
C59 0.034(5) 0.038(5) 0.029(5) 0.019(4) 0.017(4) 0.019(4)
C38 0.020(4) 0.027(4) 0.017(4) 0.004(3) 0.003(3) 0.003(3)
C19 0.043(6) 0.062(6) 0.064(7) 0.040(6) 0.036(5) 0.035(5)
C22 0.032(5) 0.038(5) 0.051(6) 0.030(4) 0.026(4) 0.023(4)
C21 0.033(5) 0.027(4) 0.045(6) 0.019(4) 0.025(4) 0.018(4)
C24 0.031(4) 0.026(4) 0.030(5) 0.008(4) 0.013(4) 0.016(4)
C33 0.074(8) 0.045(6) 0.084(9) 0.043(6) 0.046(7) 0.026(6)
C48 0.052(6) 0.085(8) 0.058(7) 0.041(6) 0.031(6) 0.054(6)
C44 0.033(5) 0.043(5) 0.054(6) 0.026(5) 0.021(5) 0.028(4)
C37 0.024(4) 0.018(4) 0.038(5) 0.010(4) 0.013(4) 0.012(3)
C26 0.054(6) 0.057(6) 0.078(8) 0.049(6) 0.045(6) 0.037(6)
C27 0.075(8) 0.068(7) 0.043(6) 0.036(5) 0.027(6) 0.059(7)
C18 0.059(7) 0.061(7) 0.082(9) 0.039(6) 0.051(7) 0.041(6)
C54 0.021(4) 0.038(5) 0.038(5) 0.015(4) 0.017(4) 0.021(4)
C51 0.022(4) 0.026(4) 0.036(5) 0.007(4) 0.011(4) 0.012(4)
C43 0.051(6) 0.039(5) 0.053(7) 0.018(5) 0.032(5) 0.021(5)
C29 0.028(5) 0.037(5) 0.046(6) 0.014(4) 0.008(4) 0.019(4)
C39 0.035(5) 0.025(4) 0.041(5) 0.014(4) 0.023(4) 0.015(4)
C25 0.047(6) 0.051(6) 0.045(6) 0.030(5) 0.025(5) 0.035(5)
C58 0.042(5) 0.052(6) 0.043(6) 0.029(5) 0.022(5) 0.021(5)
C41 0.039(6) 0.055(6) 0.098(9) 0.047(6) 0.038(6) 0.035(5)
C31 0.048(6) 0.066(7) 0.056(7) 0.038(6) 0.030(5) 0.025(5)
C23 0.031(4) 0.029(4) 0.020(4) 0.012(3) 0.010(4) 0.019(4)
C52 0.036(5) 0.038(5) 0.032(5) 0.014(4) 0.019(4) 0.025(4)
C47 0.064(7) 0.065(7) 0.055(7) 0.033(6) 0.021(6) 0.049(6)
C40 0.038(5) 0.047(6) 0.053(6) 0.027(5) 0.024(5) 0.027(5)
C28 0.035(5) 0.051(6) 0.068(8) 0.021(6) 0.013(5) 0.032(5)
C62 0.063(8) 0.191(16) 0.103(11) 0.105(11) 0.063(8) 0.091(10)
C20 0.045(6) 0.060(6) 0.075(8) 0.049(6) 0.040(6) 0.036(5)
C42 0.042(6) 0.052(6) 0.082(8) 0.036(6) 0.045(6) 0.032(5)
C61 0.044(6) 0.040(5) 0.055(7) 0.024(5) 0.029(5) 0.020(5)
C32 0.050(6) 0.064(7) 0.066(8) 0.048(6) 0.028(6) 0.019(6)
C45 0.041(6) 0.063(7) 0.084(9) 0.044(6) 0.031(6) 0.036(5)
C46 0.081(9) 0.088(10) 0.097(11) 0.069(9) 0.050(8) 0.057(8)
C15A 0.058(4) 0.075(4) 0.069(4) 0.034(3) 0.038(3) 0.032(3)
C16A 0.058(4) 0.075(4) 0.069(4) 0.034(3) 0.038(3) 0.032(3)
C17A 0.058(4) 0.075(4) 0.069(4) 0.034(3) 0.038(3) 0.032(3)
C15B 0.058(4) 0.075(4) 0.069(4) 0.034(3) 0.038(3) 0.032(3)
C16B 0.058(4) 0.075(4) 0.069(4) 0.034(3) 0.038(3) 0.032(3)
C17B 0.058(4) 0.075(4) 0.069(4) 0.034(3) 0.038(3) 0.032(3)

loop_
_atom_type_symbol
_atom_type_description
_atom_type_scat_dispersion_real
_atom_type_scat_dispersion_imag
_atom_type_scat_source
C C 0.0033 0.0016 'International Tables Vol C Tables 4.2.6.8 and 6.1.1.4'
H H 0.0000 0.0000 'International Tables Vol C Tables 4.2.6.8 and 6.1.1.4'
Dy Dy -0.1892 4.4098 'International Tables Vol C Tables 4.2.6.8 and 6.1.1.4'
N N 0.0061 0.0033 'International Tables Vol C Tables 4.2.6.8 and 6.1.1.4'
O O 0.0106 0.0060 'International Tables Vol C Tables 4.2.6.8 and 6.1.1.4'

loop_
_geom_angle_atom_site_label_1
_geom_angle_atom_site_label_2
_geom_angle_atom_site_label_3
_geom_angle
_geom_angle_site_symmetry_1
_geom_angle_site_symmetry_3
_geom_angle_publ_flag
Dy1 Dy1 Dy2 135.321(16) 2_666 . ?
O1 Dy1 Dy1 103.40(12) 2_666 2_666 ?
O1 Dy1 Dy2 34.63(11) 2_666 . ?
O1 Dy1 O11 73.26(18) 2_666 . ?
O1 Dy1 N1 127.79(17) 2_666 . ?
O5 Dy1 Dy1 112.50(15) . 2_666 ?
O5 Dy1 Dy2 110.36(15) . . ?
O5 Dy1 O1 131.58(19) . 2_666 ?
O5 Dy1 O3 89.55(19) . . ?
O5 Dy1 O11 147.06(19) . . ?
O5 Dy1 O6 70.89(19) . . ?
O5 Dy1 O2 130.13(18) . 2_666 ?
O5 Dy1 N1 70.22(19) . . ?
O3 Dy1 Dy1 153.38(12) . 2_666 ?
O3 Dy1 Dy2 34.60(13) . . ?
O3 Dy1 O1 68.83(17) . 2_666 ?
O3 Dy1 O11 80.04(19) . . ?
O3 Dy1 O2 135.64(17) . 2_666 ?
O3 Dy1 N1 64.35(19) . . ?
O11 Dy1 Dy1 73.35(15) . 2_666 ?
O11 Dy1 Dy2 77.72(14) . . ?
O11 Dy1 N1 77.13(19) . . ?
O6 Dy1 Dy1 95.49(14) . 2_666 ?
O6 Dy1 Dy2 86.87(14) . . ?
O6 Dy1 O1 74.43(17) . 2_666 ?
O6 Dy1 O3 106.14(19) . . ?
O6 Dy1 O11 142.0(2) . . ?
O6 Dy1 O2 75.85(18) . 2_666 ?
O6 Dy1 N1 139.91(19) . . ?
O2 Dy1 Dy1 35.92(12) 2_666 2_666 ?
O2 Dy1 Dy1 37.51(12) . 2_666 ?
O2 Dy1 Dy2 103.65(12) 2_666 . ?
O2 Dy1 Dy2 156.45(12) . . ?
O2 Dy1 O1 69.33(16) 2_666 2_666 ?
O2 Dy1 O1 138.15(17) . 2_666 ?
O2 Dy1 O5 87.49(19) . . ?
O2 Dy1 O3 135.94(17) . . ?
O2 Dy1 O11 74.47(19) 2_666 . ?
O2 Dy1 O11 79.04(19) . . ?
O2 Dy1 O6 114.20(18) . . ?
O2 Dy1 O2 73.4(2) . 2_666 ?
O2 Dy1 N1 73.38(18) . . ?
O2 Dy1 N1 139.57(18) 2_666 . ?
N1 Dy1 Dy1 107.97(14) . 2_666 ?
N1 Dy1 Dy2 97.68(14) . . ?
O1 Dy2 Dy1 36.04(12) 2_666 . ?
O1 Dy2 O9 94.60(17) 2_666 . ?
O1 Dy2 O7 87.34(18) 2_666 . ?
O1 Dy2 O3 70.00(17) 2_666 . ?
O1 Dy2 O8 98.10(18) 2_666 . ?
O1 Dy2 O4 162.62(19) 2_666 . ?
O1 Dy2 N3 133.58(19) 2_666 . ?
O9 Dy2 Dy1 88.62(13) . . ?
O9 Dy2 O4 89.60(19) . . ?
O9 Dy2 N3 67.89(19) . . ?
O7 Dy2 Dy1 111.54(13) . . ?
O7 Dy2 O9 145.23(19) . . ?
O7 Dy2 O3 135.02(18) . . ?
O7 Dy2 O8 71.11(18) . . ?
O7 Dy2 O4 79.72(19) . . ?
O7 Dy2 N3 131.76(19) . . ?
O3 Dy2 Dy1 34.37(11) . . ?
O3 Dy2 O9 77.02(18) . . ?
O3 Dy2 O8 74.26(17) . . ?
O3 Dy2 O4 127.36(18) . . ?
O3 Dy2 N3 64.35(18) . . ?
O8 Dy2 Dy1 81.36(13) . . ?
O8 Dy2 O9 142.20(19) . . ?
O8 Dy2 O4 88.7(2) . . ?
O8 Dy2 N3 77.70(19) . . ?
O4 Dy2 Dy1 161.23(14) . . ?
O4 Dy2 N3 63.4(2) . . ?
O10 Dy2 Dy1 116.89(15) . . ?
O10 Dy2 O1 85.63(19) . 2_666 ?
O10 Dy2 O9 70.4(2) . . ?
O10 Dy2 O7 75.2(2) . . ?
O10 Dy2 O3 137.3(2) . . ?
O10 Dy2 O8 145.8(2) . . ?
O10 Dy2 O4 79.9(2) . . ?
O10 Dy2 N3 123.32(19) . . ?
N3 Dy2 Dy1 98.71(14) . . ?
Dy2 O1 Dy1 109.33(19) 2_666 2_666 ?
C2 O1 Dy1 115.1(4) . 2_666 ?
C2 O1 Dy2 134.8(4) . 2_666 ?
C51 O9 Dy2 131.9(6) . . ?
C36 O7 Dy2 131.3(5) . . ?
C21 O5 Dy1 138.6(5) . . ?
Dy1 O3 Dy2 111.03(19) . . ?
C8 O3 Dy1 121.2(5) . . ?
C8 O3 Dy2 125.8(4) . . ?
C60 O11 Dy1 134.0(5) . . ?
C38 O8 Dy2 134.1(5) . . ?
C23 O6 Dy1 139.9(5) . . ?
C14 O4 Dy2 128.2(5) . . ?
C53 O10 Dy2 129.7(5) . . ?
Dy1 O2 Dy1 106.6(2) . 2_666 ?
C1 O2 Dy1 116.0(4) . 2_666 ?
C1 O2 Dy1 137.4(4) . . ?
N2 N1 Dy1 117.7(4) . . ?
C7 N1 Dy1 128.6(5) . . ?
C7 N1 N2 113.2(6) . . ?
C10 C9 C8 123.9(7) . . ?
N3 C9 C8 114.4(7) . . ?
N3 C9 C10 121.7(7) . . ?
O3 C8 C9 115.5(7) . . ?
N2 C8 O3 126.1(7) . . ?
N2 C8 C9 118.4(6) . . ?
C11 C10 C9 118.5(8) . . ?
C8 N2 N1 110.6(6) . . ?
N3 C13 C12 119.5(8) . . ?
N3 C13 C14 119.3(7) . . ?
C12 C13 C14 121.2(7) . . ?
C5 C6 C7 116.1(7) . . ?
C1 C6 C7 124.0(7) . . ?
C1 C6 C5 119.9(7) . . ?
N1 C7 C6 127.7(7) . . ?
O1 C2 C3 123.0(7) . . ?
O1 C2 C1 117.6(6) . . ?
C3 C2 C1 119.4(7) . . ?
O10 C53 C54 116.9(7) . . ?
O10 C53 C52 121.6(8) . . ?
C52 C53 C54 121.5(7) . . ?
C35 C30 C31 120.8(9) . . ?
C48 C49 C50 121.0(9) . . ?
C9 N3 Dy2 117.7(5) . . ?
C13 N3 Dy2 119.8(5) . . ?
C13 N3 C9 121.0(7) . . ?
C2 C3 C4 121.1(7) . . ?
C5 C4 C3 119.7(7) . . ?
O7 C36 C35 117.1(7) . . ?
O7 C36 C37 123.0(8) . . ?
C37 C36 C35 119.8(7) . . ?
C11 C12 C13 119.4(8) . . ?
C10 C11 C12 119.7(8) . . ?
C4 C5 C6 121.1(7) . . ?
C56 C57 C58 119.6(9) . . ?
C30 C35 C36 118.8(8) . . ?
C34 C35 C30 118.8(8) . . ?
C34 C35 C36 122.3(8) . . ?
C56 C55 C54 120.0(9) . . ?
C33 C34 C35 120.6(10) . . ?
C57 C56 C55 120.9(9) . . ?
O4 C14 C13 108.1(6) . . ?
O2 C1 C6 123.5(6) . . ?
O2 C1 C2 117.8(6) . . ?
C6 C1 C2 118.7(7) . . ?
C49 C50 C51 122.6(8) . . ?
C49 C50 C45 117.8(8) . . ?
C45 C50 C51 119.5(8) . . ?
C58 C59 C54 119.8(8) . . ?
O8 C38 C37 122.7(7) . . ?
O8 C38 C39 116.9(7) . . ?
C37 C38 C39 120.4(7) . . ?
C20 C19 C18 123.1(10) . . ?
C23 C22 C21 123.5(8) . . ?
O5 C21 C22 123.6(8) . . ?
O5 C21 C20 115.7(7) . . ?
C22 C21 C20 120.7(7) . . ?
C29 C24 C25 118.1(8) . . ?
C29 C24 C23 122.8(8) . . ?
C25 C24 C23 119.2(7) . . ?
C34 C33 C32 120.3(10) . . ?
C47 C48 C49 121.3(9) . . ?
C39 C44 C43 121.1(9) . . ?
C38 C37 C36 124.4(7) . . ?
C27 C26 C25 119.7(9) . . ?
C26 C27 C28 119.9(9) . . ?
C19 C18 C17B 117.3(13) . . ?
C17A C18 C19 118.5(13) . . ?
C55 C54 C53 121.9(8) . . ?
C59 C54 C53 119.2(7) . . ?
C59 C54 C55 118.8(8) . . ?
O9 C51 C50 117.9(8) . . ?
O9 C51 C52 123.0(8) . . ?
C52 C51 C50 119.1(7) . . ?
C42 C43 C44 119.1(10) . . ?
C28 C29 C24 120.5(9) . . ?
C44 C39 C38 119.8(8) . . ?
C44 C39 C40 119.5(8) . . ?
C40 C39 C38 120.6(8) . . ?
C26 C25 C24 121.2(9) . . ?
C57 C58 C59 120.9(9) . . ?
C42 C41 C40 121.0(9) . . ?
C32 C31 C30 118.3(10) . . ?
O6 C23 C22 123.3(7) . . ?
O6 C23 C24 115.6(7) . . ?
C22 C23 C24 121.1(7) . . ?
C53 C52 C51 124.4(8) . . ?
C48 C47 C46 118.3(10) . . ?
C41 C40 C39 119.5(9) . . ?
C27 C28 C29 120.4(8) . . ?
C19 C20 C21 125.8(9) . . ?
C19 C20 C15A 115.2(12) . . ?
C19 C20 C15B 114.2(13) . . ?
C15A C20 C21 114.3(11) . . ?
C15B C20 C21 116.7(12) . . ?
C41 C42 C43 119.7(9) . . ?
C31 C32 C33 121.1(10) . . ?
C46 C45 C50 120.6(10) . . ?
C45 C46 C47 120.8(11) . . ?
C16A C15A C20 117.0(19) . . ?
C17A C16A C15A 123(2) . . ?
C16A C17A C18 120(2) . . ?
C16B C15B C20 122(2) . . ?
C17B C16B C15B 119(3) . . ?
C16B C17B C18 120(2) . . ?

loop_
_geom_bond_atom_site_label_1
_geom_bond_atom_site_label_2
_geom_bond_distance
_geom_bond_site_symmetry_2
_geom_bond_publ_flag
Dy1 Dy1 3.6893(7) 2_666 ?
Dy1 Dy2 3.8246(6) . ?
Dy1 O1 2.384(5) 2_666 ?
Dy1 O5 2.305(5) . ?
Dy1 O3 2.313(5) . ?
Dy1 O11 2.488(5) . ?
Dy1 O6 2.306(5) . ?
Dy1 O2 2.344(5) 2_666 ?
Dy1 O2 2.258(5) . ?
Dy1 N1 2.502(6) . ?
Dy2 O1 2.303(5) 2_666 ?
Dy2 O9 2.368(5) . ?
Dy2 O7 2.314(5) . ?
Dy2 O3 2.327(5) . ?
Dy2 O8 2.333(5) . ?
Dy2 O4 2.394(5) . ?
Dy2 O10 2.294(5) . ?
Dy2 N3 2.538(6) . ?
O1 C2 1.341(8) . ?
O9 C51 1.254(9) . ?
O7 C36 1.278(9) . ?
O5 C21 1.285(9) . ?
O3 C8 1.306(8) . ?
O11 C60 1.402(10) . ?
O8 C38 1.292(9) . ?
O6 C23 1.263(9) . ?
O4 C14 1.415(9) . ?
O10 C53 1.289(9) . ?
O2 C1 1.345(9) . ?
N1 N2 1.412(8) . ?
N1 C7 1.297(10) . ?
C9 C8 1.481(10) . ?
C9 C10 1.388(11) . ?
C9 N3 1.341(10) . ?
C8 N2 1.290(9) . ?
O12 C61 1.404(10) . ?
C10 C11 1.373(11) . ?
C13 N3 1.326(9) . ?
C13 C12 1.420(11) . ?
C13 C14 1.501(11) . ?
C6 C7 1.429(10) . ?
C6 C5 1.407(10) . ?
C6 C1 1.402(10) . ?
C2 C3 1.377(10) . ?
C2 C1 1.442(10) . ?
O13 C62 1.372(14) . ?
C53 C54 1.474(11) . ?
C53 C52 1.389(11) . ?
C30 C35 1.394(12) . ?
C30 C31 1.399(13) . ?
C49 C50 1.369(11) . ?
C49 C48 1.366(12) . ?
C3 C4 1.409(10) . ?
C4 C5 1.370(11) . ?
C36 C35 1.493(11) . ?
C36 C37 1.386(11) . ?
C12 C11 1.375(12) . ?
C57 C56 1.376(13) . ?
C57 C58 1.377(13) . ?
C35 C34 1.375(12) . ?
C55 C56 1.379(13) . ?
C55 C54 1.409(11) . ?
C34 C33 1.373(14) . ?
C50 C51 1.494(11) . ?
C50 C45 1.378(13) . ?
C59 C54 1.392(11) . ?
C59 C58 1.389(12) . ?
C38 C37 1.385(11) . ?
C38 C39 1.494(11) . ?
C19 C18 1.371(13) . ?
C19 C20 1.363(12) . ?
C22 C21 1.393(11) . ?
C22 C23 1.380(11) . ?
C21 C20 1.497(12) . ?
C24 C29 1.387(11) . ?
C24 C25 1.392(12) . ?
C24 C23 1.500(11) . ?
C33 C32 1.374(16) . ?
C48 C47 1.351(15) . ?
C44 C43 1.398(12) . ?
C44 C39 1.365(12) . ?
C26 C27 1.371(13) . ?
C26 C25 1.385(12) . ?
C27 C28 1.379(14) . ?
C18 C17A 1.35(2) . ?
C18 C17B 1.46(3) . ?
C51 C52 1.398(12) . ?
C43 C42 1.389(13) . ?
C29 C28 1.383(13) . ?
C39 C40 1.394(12) . ?
C41 C40 1.385(13) . ?
C41 C42 1.373(14) . ?
C31 C32 1.372(14) . ?
C47 C46 1.375(14) . ?
C20 C15A 1.45(2) . ?
C20 C15B 1.46(3) . ?
C45 C46 1.366(13) . ?
C15A C16A 1.40(3) . ?
C16A C17A 1.35(3) . ?
C15B C16B 1.41(3) . ?
C16B C17B 1.34(3) . ?

loop_
_geom_torsion_atom_site_label_1
_geom_torsion_atom_site_label_2
_geom_torsion_atom_site_label_3
_geom_torsion_atom_site_label_4
_geom_torsion
_geom_torsion_site_symmetry_1
_geom_torsion_site_symmetry_2
_geom_torsion_site_symmetry_3
_geom_torsion_site_symmetry_4
_geom_torsion_publ_flag
Dy1 O1 C2 C3 166.7(5) 2_666 . . . ?
Dy1 O1 C2 C1 -14.2(8) 2_666 . . . ?
Dy1 O5 C21 C22 1.6(14) . . . . ?
Dy1 O5 C21 C20 -178.8(6) . . . . ?
Dy1 O3 C8 C9 -178.2(4) . . . . ?
Dy1 O3 C8 N2 -0.8(10) . . . . ?
Dy1 O6 C23 C22 -6.3(13) . . . . ?
Dy1 O6 C23 C24 171.3(5) . . . . ?
Dy1 O2 C1 C6 21.5(11) . . . . ?
Dy1 O2 C1 C6 -161.5(6) 2_666 . . . ?
Dy1 O2 C1 C2 17.1(8) 2_666 . . . ?
Dy1 O2 C1 C2 -159.9(5) . . . . ?
Dy1 N1 N2 C8 3.1(7) . . . . ?
Dy1 N1 C7 C6 -9.8(11) . . . . ?
Dy2 O1 C2 C3 -2.2(10) 2_666 . . . ?
Dy2 O1 C2 C1 176.9(4) 2_666 . . . ?
Dy2 O9 C51 C50 -162.8(5) . . . . ?
Dy2 O9 C51 C52 16.8(12) . . . . ?
Dy2 O7 C36 C35 147.4(6) . . . . ?
Dy2 O7 C36 C37 -35.5(11) . . . . ?
Dy2 O3 C8 C9 -15.6(8) . . . . ?
Dy2 O3 C8 N2 161.8(6) . . . . ?
Dy2 O8 C38 C37 11.0(12) . . . . ?
Dy2 O8 C38 C39 -166.1(5) . . . . ?
Dy2 O4 C14 C13 6.4(9) . . . . ?
Dy2 O10 C53 C54 140.8(6) . . . . ?
Dy2 O10 C53 C52 -40.3(11) . . . . ?
O1 C2 C3 C4 -178.5(7) . . . . ?
O1 C2 C1 O2 -1.7(10) . . . . ?
O1 C2 C1 C6 176.9(6) . . . . ?
O9 C51 C52 C53 13.2(13) . . . . ?
O7 C36 C35 C30 22.6(12) . . . . ?
O7 C36 C35 C34 -153.7(8) . . . . ?
O7 C36 C37 C38 -1.5(13) . . . . ?
O5 C21 C20 C19 -172.9(10) . . . . ?
O5 C21 C20 C15A -18.5(16) . . . . ?
O5 C21 C20 C15B 28.7(17) . . . . ?
O3 C8 N2 N1 -1.7(10) . . . . ?
O8 C38 C37 C36 13.5(13) . . . . ?
O8 C38 C39 C44 24.9(11) . . . . ?
O8 C38 C39 C40 -152.7(8) . . . . ?
O10 C53 C54 C55 -147.4(8) . . . . ?
O10 C53 C54 C59 30.0(11) . . . . ?
O10 C53 C52 C51 -2.1(13) . . . . ?
C9 C8 N2 N1 175.6(6) . . . . ?
C9 C10 C11 C12 1.1(13) . . . . ?
C8 C9 C10 C11 -176.6(7) . . . . ?
C8 C9 N3 Dy2 8.5(8) . . . . ?
C8 C9 N3 C13 174.3(6) . . . . ?
C10 C9 C8 O3 -179.6(7) . . . . ?
C10 C9 C8 N2 2.8(11) . . . . ?
C10 C9 N3 Dy2 -168.9(6) . . . . ?
C10 C9 N3 C13 -3.1(11) . . . . ?
N2 N1 C7 C6 178.8(7) . . . . ?
C13 C12 C11 C10 -0.3(13) . . . . ?
C7 N1 N2 C8 175.5(6) . . . . ?
C7 C6 C5 C4 178.0(7) . . . . ?
C7 C6 C1 O2 3.6(12) . . . . ?
C7 C6 C1 C2 -175.0(7) . . . . ?
C2 C3 C4 C5 0.4(12) . . . . ?
C30 C35 C34 C33 2.0(15) . . . . ?
C30 C31 C32 C33 1.4(16) . . . . ?
C49 C50 C51 O9 -137.6(9) . . . . ?
C49 C50 C51 C52 42.7(12) . . . . ?
C49 C50 C45 C46 -1.1(16) . . . . ?
C49 C48 C47 C46 0.6(18) . . . . ?
N3 C9 C8 O3 3.1(9) . . . . ?
N3 C9 C8 N2 -174.5(7) . . . . ?
N3 C9 C10 C11 0.5(12) . . . . ?
N3 C13 C12 C11 -2.2(12) . . . . ?
N3 C13 C14 O4 3.6(10) . . . . ?
C3 C2 C1 O2 177.4(6) . . . . ?
C3 C2 C1 C6 -4.0(10) . . . . ?
C3 C4 C5 C6 -1.7(12) . . . . ?
C36 C35 C34 C33 178.2(9) . . . . ?
C12 C13 N3 Dy2 169.3(5) . . . . ?
C12 C13 N3 C9 3.9(11) . . . . ?
C12 C13 C14 O4 -176.7(7) . . . . ?
C5 C6 C7 N1 174.9(7) . . . . ?
C5 C6 C1 O2 -178.7(7) . . . . ?
C5 C6 C1 C2 2.7(11) . . . . ?
C35 C30 C31 C32 2.1(15) . . . . ?
C35 C36 C37 C38 175.5(8) . . . . ?
C35 C34 C33 C32 1.4(17) . . . . ?
C34 C33 C32 C31 -3.1(18) . . . . ?
C56 C57 C58 C59 -0.5(14) . . . . ?
C56 C55 C54 C53 176.8(8) . . . . ?
C56 C55 C54 C59 -0.6(12) . . . . ?
C14 C13 N3 Dy2 -11.0(9) . . . . ?
C14 C13 N3 C9 -176.4(7) . . . . ?
C14 C13 C12 C11 178.1(8) . . . . ?
C1 C6 C7 N1 -7.3(12) . . . . ?
C1 C6 C5 C4 0.1(11) . . . . ?
C1 C2 C3 C4 2.4(11) . . . . ?
C50 C49 C48 C47 1.5(17) . . . . ?
C50 C51 C52 C53 -167.1(8) . . . . ?
C50 C45 C46 C47 3.2(19) . . . . ?
C38 C39 C40 C41 178.2(8) . . . . ?
C19 C18 C17A C16A 9(3) . . . . ?
C19 C18 C17B C16B -7(3) . . . . ?
C19 C20 C15A C16A -15(3) . . . . ?
C19 C20 C15B C16B 10(3) . . . . ?
C22 C21 C20 C19 6.7(16) . . . . ?
C22 C21 C20 C15A 161.2(13) . . . . ?
C22 C21 C20 C15B -151.7(15) . . . . ?
C21 C22 C23 O6 -0.3(14) . . . . ?
C21 C22 C23 C24 -177.8(8) . . . . ?
C21 C20 C15A C16A -172.1(17) . . . . ?
C21 C20 C15B C16B 171.2(19) . . . . ?
C24 C29 C28 C27 -1.2(15) . . . . ?
C48 C49 C50 C51 179.4(9) . . . . ?
C48 C49 C50 C45 -1.3(15) . . . . ?
C48 C47 C46 C45 -3.0(19) . . . . ?
C44 C43 C42 C41 1.4(15) . . . . ?
C44 C39 C40 C41 0.5(13) . . . . ?
C37 C36 C35 C30 -154.6(8) . . . . ?
C37 C36 C35 C34 29.2(12) . . . . ?
C37 C38 C39 C44 -152.2(8) . . . . ?
C37 C38 C39 C40 30.2(11) . . . . ?
C26 C27 C28 C29 3.2(16) . . . . ?
C27 C26 C25 C24 -2.1(16) . . . . ?
C18 C19 C20 C21 177.5(10) . . . . ?
C18 C19 C20 C15A 23.3(19) . . . . ?
C18 C19 C20 C15B -23.6(19) . . . . ?
C54 C53 C52 C51 176.8(8) . . . . ?
C54 C55 C56 C57 2.2(14) . . . . ?
C54 C59 C58 C57 2.0(13) . . . . ?
C51 C50 C45 C46 178.2(10) . . . . ?
C43 C44 C39 C38 -179.0(8) . . . . ?
C43 C44 C39 C40 -1.3(13) . . . . ?
C29 C24 C25 C26 4.0(14) . . . . ?
C29 C24 C23 O6 161.5(8) . . . . ?
C29 C24 C23 C22 -20.9(12) . . . . ?
C39 C38 C37 C36 -169.5(7) . . . . ?
C39 C44 C43 C42 0.3(14) . . . . ?
C25 C24 C29 C28 -2.3(13) . . . . ?
C25 C24 C23 O6 -17.8(11) . . . . ?
C25 C24 C23 C22 159.8(8) . . . . ?
C25 C26 C27 C28 -1.5(17) . . . . ?
C58 C57 C56 C55 -1.6(15) . . . . ?
C58 C59 C54 C53 -178.9(8) . . . . ?
C58 C59 C54 C55 -1.5(12) . . . . ?
C31 C30 C35 C36 179.9(8) . . . . ?
C31 C30 C35 C34 -3.7(14) . . . . ?
C23 C22 C21 O5 2.4(14) . . . . ?
C23 C22 C21 C20 -177.2(9) . . . . ?
C23 C24 C29 C28 178.3(9) . . . . ?
C23 C24 C25 C26 -176.6(9) . . . . ?
C52 C53 C54 C55 33.7(12) . . . . ?
C52 C53 C54 C59 -149.0(8) . . . . ?
C40 C41 C42 C43 -2.1(16) . . . . ?
C20 C19 C18 C17A -21(2) . . . . ?
C20 C19 C18 C17B 23(2) . . . . ?
C20 C15A C16A C17A 5(4) . . . . ?
C20 C15B C16B C17B 3(4) . . . . ?
C42 C41 C40 C39 1.2(15) . . . . ?
C45 C50 C51 O9 43.2(12) . . . . ?
C45 C50 C51 C52 -136.5(9) . . . . ?
C15A C16A C17A C18 -1(4) . . . . ?
C15B C16B C17B C18 -5(4) . . . . ?
